data_2228660
loop_
_publ_author_name
'Aghabozorg, Hossein'
'Mofidi Rouchi, Azadeh'
'Mirzaei, Masoud'
'Notash, Behrouz'

_publ_section_title
;
 2-Amino-4-methylpyridinium 6-carboxypyridine-2-carboxylate methanol
 monosolvate
;
_journal_coeditor_code BT5416
_journal_issue 1
_journal_name_full 'Acta Crystallographica Section E'
_journal_page_first o54
_journal_paper_doi 10.1107/S1600536810050245
_journal_volume 67
_journal_year 2011
_chemical_formula_iupac 'C6 H9 N2 +, C7 H4 N O4 -, C H4 O'
_chemical_formula_moiety 'C6 H9 N2 +, C7 H4 N O4 -, C H4 O'
_chemical_formula_sum 'C14 H17 N3 O5'
_chemical_formula_weight 307.31
_chemical_name_systematic
;
2-Amino-4-methylpyridinium 6-carboxypyridine-2-carboxylate methanol monosolvate
;
_space_group_IT_number 2
_symmetry_cell_setting triclinic
_symmetry_space_group_name_Hall '-P 1'
_symmetry_space_group_name_H-M 'P -1'
_atom_sites_solution_hydrogens geom
_atom_sites_solution_primary direct
_atom_sites_solution_secondary difmap
_audit_creation_method SHELXL-97
_cell_angle_alpha 94.44(3)
_cell_angle_beta 99.76(3)
_cell_angle_gamma 92.50(3)
_cell_formula_units_Z 2
_cell_length_a 7.2191(14)
_cell_length_b 9.5095(19)
_cell_length_c 11.139(2)
_cell_measurement_reflns_used 4005
_cell_measurement_temperature 298(2)
_cell_measurement_theta_max 29.16
_cell_measurement_theta_min 2.15
_cell_volume 750.1(3)
_computing_cell_refinement 'X-AREA (Stoe & Cie, 2005)'
_computing_data_collection 'X-AREA (Stoe & Cie, 2005)'
_computing_data_reduction 'X-AREA (Stoe & Cie, 2005)'
_computing_molecular_graphics 'ORTEP-3 for Windows (Farrugia, 1997)'
_computing_publication_material 'WinGX (Farrugia, 1999)'
_computing_structure_refinement 'SHELXL97 (Sheldrick, 2008)'
_computing_structure_solution 'SHELXS97 (Sheldrick, 2008)'
_diffrn_ambient_temperature 298(2)
_diffrn_detector_area_resol_mean '0.15 mm'
_diffrn_measured_fraction_theta_full 0.993
_diffrn_measured_fraction_theta_max 0.993
_diffrn_measurement_device_type 'Stoe IPDS II'
_diffrn_measurement_method 'rotation method'
_diffrn_radiation_monochromator graphite
_diffrn_radiation_source 'fine-focus sealed tube'
_diffrn_radiation_type MoK\a
_diffrn_radiation_wavelength 0.71073
_diffrn_reflns_av_R_equivalents 0.0575
_diffrn_reflns_av_sigmaI/netI 0.0511
_diffrn_reflns_limit_h_max 9
_diffrn_reflns_limit_h_min -9
_diffrn_reflns_limit_k_max 13
_diffrn_reflns_limit_k_min -12
_diffrn_reflns_limit_l_max 15
_diffrn_reflns_limit_l_min -15
_diffrn_reflns_number 8658
_diffrn_reflns_theta_full 29.16
_diffrn_reflns_theta_max 29.16
_diffrn_reflns_theta_min 2.15
_diffrn_standards_number 0
_exptl_absorpt_coefficient_mu 0.105
_exptl_absorpt_correction_type none
_exptl_crystal_colour colorless
_exptl_crystal_density_diffrn 1.361
_exptl_crystal_density_method 'not measured'
_exptl_crystal_description block
_exptl_crystal_F_000 324.0
_exptl_crystal_size_max 0.4
_exptl_crystal_size_mid 0.25
_exptl_crystal_size_min 0.2
_refine_diff_density_max 0.442
_refine_diff_density_min -0.256
_refine_ls_extinction_coef 0.07(2)
_refine_ls_extinction_expression Fc^*^=kFc[1+0.001xFc^2^\l^3^/sin(2\q)]^-1/4^
_refine_ls_extinction_method 'SHELXL97 (Sheldrick, 2008)'
_refine_ls_goodness_of_fit_ref 1.173
_refine_ls_hydrogen_treatment mixed
_refine_ls_matrix_type full
_refine_ls_number_parameters 222
_refine_ls_number_reflns 4005
_refine_ls_number_restraints 0
_refine_ls_restrained_S_all 1.173
_refine_ls_R_factor_all 0.1189
_refine_ls_R_factor_gt 0.0793
_refine_ls_shift/su_max 0.000
_refine_ls_shift/su_mean 0.000
_refine_ls_structure_factor_coef Fsqd
_refine_ls_weighting_details 'calc w=1/[\s^2^(Fo^2^)+(0.0939P)^2^+0.1440P] where P=(Fo^2^+2Fc^2^)/3'
_refine_ls_weighting_scheme calc
_refine_ls_wR_factor_gt 0.1942
_refine_ls_wR_factor_ref 0.2161
_reflns_number_gt 2697
_reflns_number_total 4005
_reflns_threshold_expression I>2\s(I)
_cod_data_source_file bt5416.cif
_cod_data_source_block I
_cod_database_code 2228660
_cod_database_fobs_code 2228660

loop_
_symmetry_equiv_pos_as_xyz
'x, y, z'
'-x, -y, -z'

loop_
_atom_site_type_symbol
_atom_site_label
_atom_site_fract_x
_atom_site_fract_y
_atom_site_fract_z
_atom_site_U_iso_or_equiv
_atom_site_adp_type
_atom_site_calc_flag
_atom_site_refinement_flags
_atom_site_occupancy
_atom_site_disorder_assembly
_atom_site_disorder_group
O O1 0.0312(3) -0.1514(2) 0.73074(19) 0.0679(6) Uani d . 1 . .
O O2 0.2937(3) -0.1669(2) 0.8602(2) 0.0686(6) Uani d . 1 . .
O O3 -0.3748(2) 0.20309(19) 0.76854(17) 0.0544(5) Uani d . 1 . .
O O4 -0.2965(3) 0.3911(2) 0.9022(2) 0.0730(7) Uani d . 1 . .
O O5 0.7131(3) 0.9637(2) 0.6320(2) 0.0685(6) Uani d . 1 . .
N N1 -0.0374(3) 0.09454(18) 0.84467(16) 0.0381(4) Uani d . 1 . .
N N2 0.2829(3) 0.3098(2) 0.70000(18) 0.0424(5) Uani d . 1 . .
N N3 0.3671(4) 0.5125(3) 0.8268(3) 0.0689(8) Uani d . 1 . .
C C2 0.1276(3) 0.0410(2) 0.8845(2) 0.0415(5) Uani d . 1 . .
C C3 0.2618(4) 0.1087(3) 0.9759(3) 0.0567(7) Uani d . 1 . .
H H3 0.3748 0.0678 1.0017 0.068 Uiso calc R 1 . .
C C4 0.2249(4) 0.2381(3) 1.0281(3) 0.0587(7) Uani d . 1 . .
H H4 0.3135 0.2872 1.0890 0.070 Uiso calc R 1 . .
C C5 0.0548(4) 0.2936(2) 0.9886(2) 0.0501(6) Uani d . 1 . .
H H5 0.0264 0.3806 1.0229 0.060 Uiso calc R 1 . .
C C6 -0.0741(3) 0.2185(2) 0.8971(2) 0.0386(5) Uani d . 1 . .
C C1 0.1592(4) -0.1007(3) 0.8243(2) 0.0495(6) Uani d . 1 . .
C C7 -0.2648(3) 0.2756(2) 0.8524(2) 0.0455(5) Uani d . 1 . .
C C8 0.2394(3) 0.4369(2) 0.7460(2) 0.0447(5) Uani d . 1 . .
C C9 0.0583(3) 0.4838(3) 0.7033(2) 0.0509(6) Uani d . 1 . .
H H9 0.0248 0.5712 0.7337 0.061 Uiso calc R 1 . .
C C10 -0.0679(3) 0.4020(3) 0.6179(2) 0.0478(6) Uani d . 1 . .
C C11 -0.0140(4) 0.2706(3) 0.5725(2) 0.0545(6) Uani d . 1 . .
H H11 -0.0972 0.2136 0.5138 0.065 Uiso calc R 1 . .
C C12 0.1599(4) 0.2277(3) 0.6147(2) 0.0515(6) Uani d . 1 . .
H H12 0.1953 0.1408 0.5848 0.062 Uiso calc R 1 . .
C C13 -0.2608(4) 0.4518(4) 0.5746(3) 0.0691(8) Uani d . 1 . .
H H13A -0.3498 0.4075 0.6168 0.104 Uiso calc R 1 . .
H H13B -0.2964 0.4272 0.4882 0.104 Uiso calc R 1 . .
H H13C -0.2592 0.5525 0.5910 0.104 Uiso calc R 1 . .
C C14 0.5526(5) 0.8734(4) 0.6264(4) 0.0877(11) Uani d . 1 . .
H H14A 0.5833 0.7775 0.6097 0.132 Uiso calc R 1 . .
H H14B 0.4556 0.8979 0.5625 0.132 Uiso calc R 1 . .
H H14C 0.5088 0.8831 0.7032 0.132 Uiso calc R 1 . .
H H5A 0.700(6) 1.030(5) 0.676(4) 0.097(14) Uiso d . 1 . .
H H2 0.392(5) 0.282(3) 0.727(3) 0.058(8) Uiso d . 1 . .
H H1 -0.058(6) -0.094(4) 0.713(4) 0.095(12) Uiso d . 1 . .
H H3A 0.338(5) 0.595(4) 0.855(3) 0.084(11) Uiso d . 1 . .
H H3B 0.465(5) 0.479(4) 0.861(3) 0.068(9) Uiso d . 1 . .

loop_
_atom_site_aniso_label
_atom_site_aniso_U_11
_atom_site_aniso_U_22
_atom_site_aniso_U_33
_atom_site_aniso_U_12
_atom_site_aniso_U_13
_atom_site_aniso_U_23
O1 0.0737(14) 0.0578(11) 0.0673(13) 0.0256(10) 0.0023(10) -0.0158(9)
O2 0.0602(12) 0.0590(11) 0.0874(14) 0.0301(9) 0.0100(10) 0.0034(10)
O3 0.0426(9) 0.0509(9) 0.0627(11) 0.0152(7) -0.0078(8) -0.0096(8)
O4 0.0609(12) 0.0584(11) 0.0882(15) 0.0281(9) -0.0126(10) -0.0246(10)
O5 0.0592(12) 0.0678(13) 0.0696(13) 0.0078(10) -0.0027(10) -0.0227(10)
N1 0.0377(9) 0.0360(9) 0.0402(9) 0.0065(7) 0.0046(7) 0.0020(7)
N2 0.0400(10) 0.0427(10) 0.0432(10) 0.0103(8) 0.0031(8) 0.0000(8)
N3 0.0466(13) 0.0550(13) 0.0925(19) 0.0163(11) -0.0104(12) -0.0305(13)
C2 0.0390(11) 0.0390(10) 0.0482(12) 0.0102(8) 0.0089(9) 0.0069(9)
C3 0.0380(12) 0.0537(14) 0.0738(17) 0.0107(10) -0.0055(11) 0.0060(12)
C4 0.0488(14) 0.0515(14) 0.0654(16) -0.0006(11) -0.0137(12) -0.0053(12)
C5 0.0527(14) 0.0368(11) 0.0546(14) 0.0052(10) -0.0049(11) -0.0040(10)
C6 0.0381(11) 0.0355(10) 0.0408(11) 0.0061(8) 0.0020(8) 0.0031(8)
C1 0.0512(14) 0.0451(12) 0.0546(14) 0.0161(10) 0.0137(11) 0.0014(10)
C7 0.0418(12) 0.0420(11) 0.0506(13) 0.0132(9) 0.0021(9) -0.0014(9)
C8 0.0387(11) 0.0413(11) 0.0526(13) 0.0072(9) 0.0058(9) -0.0029(9)
C9 0.0421(12) 0.0462(12) 0.0648(15) 0.0127(10) 0.0091(11) 0.0011(11)
C10 0.0370(11) 0.0550(13) 0.0519(13) 0.0036(10) 0.0043(10) 0.0136(10)
C11 0.0503(14) 0.0585(15) 0.0491(14) -0.0037(11) -0.0016(11) -0.0042(11)
C12 0.0538(14) 0.0449(12) 0.0530(14) 0.0051(10) 0.0067(11) -0.0077(10)
C13 0.0419(14) 0.081(2) 0.083(2) 0.0088(13) -0.0001(13) 0.0215(16)
C14 0.078(2) 0.076(2) 0.106(3) -0.0007(18) 0.012(2) 0.003(2)

loop_
_atom_type_symbol
_atom_type_description
_atom_type_scat_dispersion_real
_atom_type_scat_dispersion_imag
_atom_type_scat_source
C C 0.0033 0.0016 'International Tables Vol C Tables 4.2.6.8 and 6.1.1.4'
H H 0.0000 0.0000 'International Tables Vol C Tables 4.2.6.8 and 6.1.1.4'
N N 0.0061 0.0033 'International Tables Vol C Tables 4.2.6.8 and 6.1.1.4'
O O 0.0106 0.0060 'International Tables Vol C Tables 4.2.6.8 and 6.1.1.4'

loop_
_geom_angle_atom_site_label_1
_geom_angle_atom_site_label_2
_geom_angle_atom_site_label_3
_geom_angle_site_symmetry_1
_geom_angle_site_symmetry_3
_geom_angle
_geom_angle_publ_flag
C1 O1 H1 . . 112(3) ?
C14 O5 H5A . . 106(3) ?
C6 N1 C2 . . 118.17(19) ?
C8 N2 C12 . . 122.1(2) ?
C8 N2 H2 . . 118(2) ?
C12 N2 H2 . . 120(2) ?
C8 N3 H3A . . 118(2) ?
C8 N3 H3B . . 123(2) ?
H3A N3 H3B . . 118(3) ?
N1 C2 C3 . . 123.2(2) ?
N1 C2 C1 . . 115.8(2) ?
C3 C2 C1 . . 121.0(2) ?
C4 C3 C2 . . 118.5(2) ?
C4 C3 H3 . . 120.8 ?
C2 C3 H3 . . 120.8 ?
C5 C4 C3 . . 118.9(2) ?
C5 C4 H4 . . 120.6 ?
C3 C4 H4 . . 120.6 ?
C4 C5 C6 . . 119.3(2) ?
C4 C5 H5 . . 120.3 ?
C6 C5 H5 . . 120.3 ?
N1 C6 C5 . . 122.0(2) ?
N1 C6 C7 . . 117.22(19) ?
C5 C6 C7 . . 120.77(19) ?
O2 C1 O1 . . 121.0(2) ?
O2 C1 C2 . . 122.2(2) ?
O1 C1 C2 . . 116.8(2) ?
O4 C7 O3 . . 125.9(2) ?
O4 C7 C6 . . 116.3(2) ?
O3 C7 C6 . . 117.74(19) ?
N3 C8 N2 . . 118.9(2) ?
N3 C8 C9 . . 123.1(2) ?
N2 C8 C9 . . 118.0(2) ?
C10 C9 C8 . . 120.7(2) ?
C10 C9 H9 . . 119.6 ?
C8 C9 H9 . . 119.6 ?
C9 C10 C11 . . 118.7(2) ?
C9 C10 C13 . . 120.3(3) ?
C11 C10 C13 . . 121.0(3) ?
C12 C11 C10 . . 119.6(2) ?
C12 C11 H11 . . 120.2 ?
C10 C11 H11 . . 120.2 ?
C11 C12 N2 . . 120.9(2) ?
C11 C12 H12 . . 119.5 ?
N2 C12 H12 . . 119.5 ?
C10 C13 H13A . . 109.5 ?
C10 C13 H13B . . 109.5 ?
H13A C13 H13B . . 109.5 ?
C10 C13 H13C . . 109.5 ?
H13A C13 H13C . . 109.5 ?
H13B C13 H13C . . 109.5 ?
O5 C14 H14A . . 109.5 ?
O5 C14 H14B . . 109.5 ?
H14A C14 H14B . . 109.5 ?
O5 C14 H14C . . 109.5 ?
H14A C14 H14C . . 109.5 ?
H14B C14 H14C . . 109.5 ?

loop_
_geom_bond_atom_site_label_1
_geom_bond_atom_site_label_2
_geom_bond_site_symmetry_2
_geom_bond_distance
_geom_bond_publ_flag
O1 C1 . 1.315(3) ?
O1 H1 . 0.87(4) ?
O2 C1 . 1.208(3) ?
O3 C7 . 1.257(3) ?
O4 C7 . 1.240(3) ?
O5 C14 . 1.401(4) ?
O5 H5A . 0.78(5) ?
N1 C6 . 1.332(3) ?
N1 C2 . 1.335(3) ?
N2 C8 . 1.347(3) ?
N2 C12 . 1.356(3) ?
N2 H2 . 0.85(3) ?
N3 C8 . 1.318(3) ?
N3 H3A . 0.87(4) ?
N3 H3B . 0.83(4) ?
C2 C3 . 1.378(4) ?
C2 C1 . 1.503(3) ?
C3 C4 . 1.376(4) ?
C3 H3 . 0.9300 ?
C4 C5 . 1.375(4) ?
C4 H4 . 0.9300 ?
C5 C6 . 1.386(3) ?
C5 H5 . 0.9300 ?
C6 C7 . 1.520(3) ?
C8 C9 . 1.417(3) ?
C9 C10 . 1.367(4) ?
C9 H9 . 0.9300 ?
C10 C11 . 1.407(4) ?
C10 C13 . 1.504(4) ?
C11 C12 . 1.356(4) ?
C11 H11 . 0.9300 ?
C12 H12 . 0.9300 ?
C13 H13A . 0.9600 ?
C13 H13B . 0.9600 ?
C13 H13C . 0.9600 ?
C14 H14A . 0.9600 ?
C14 H14B . 0.9600 ?
C14 H14C . 0.9600 ?

loop_
_geom_hbond_atom_site_label_D
_geom_hbond_atom_site_label_H
_geom_hbond_atom_site_label_A
_geom_hbond_site_symmetry_A
_geom_hbond_distance_DH
_geom_hbond_distance_HA
_geom_hbond_distance_DA
_geom_hbond_angle_DHA
_geom_hbond_publ_flag
C14 H14C O2 1_565 0.96 2.59 3.488(5) 156.8 yes
O5 H5A O3 1_665 0.78(5) 2.02(5) 2.796(3) 170(4) yes
N3 H3B O4 1_655 0.83(4) 1.95(4) 2.764(3) 166(3) yes
N3 H3A O2 1_565 0.87(4) 2.30(4) 3.122(3) 158(3) yes
N2 H2 O3 1_655 0.85(3) 1.87(3) 2.723(3) 173(3) yes
O1 H1 O5 1_445 0.87(4) 1.87(4) 2.689(3) 156(4) yes

loop_
_geom_torsion_atom_site_label_1
_geom_torsion_atom_site_label_2
_geom_torsion_atom_site_label_3
_geom_torsion_atom_site_label_4
_geom_torsion_site_symmetry_1
_geom_torsion_site_symmetry_2
_geom_torsion_site_symmetry_3
_geom_torsion_site_symmetry_4
_geom_torsion
_geom_torsion_publ_flag
C6 N1 C2 C3 . . . . -0.8(3) ?
C6 N1 C2 C1 . . . . 178.48(19) ?
N1 C2 C3 C4 . . . . -0.5(4) ?
C1 C2 C3 C4 . . . . -179.8(2) ?
C2 C3 C4 C5 . . . . 1.1(4) ?
C3 C4 C5 C6 . . . . -0.4(4) ?
C2 N1 C6 C5 . . . . 1.5(3) ?
C2 N1 C6 C7 . . . . -178.5(2) ?
C4 C5 C6 N1 . . . . -0.9(4) ?
C4 C5 C6 C7 . . . . 179.1(2) ?
N1 C2 C1 O2 . . . . -172.4(2) ?
C3 C2 C1 O2 . . . . 6.9(4) ?
N1 C2 C1 O1 . . . . 6.6(3) ?
C3 C2 C1 O1 . . . . -174.1(2) ?
N1 C6 C7 O4 . . . . -180.0(2) ?
C5 C6 C7 O4 . . . . 0.1(4) ?
N1 C6 C7 O3 . . . . -0.6(3) ?
C5 C6 C7 O3 . . . . 179.4(2) ?
C12 N2 C8 N3 . . . . -178.6(3) ?
C12 N2 C8 C9 . . . . 0.4(4) ?
N3 C8 C9 C10 . . . . 178.9(3) ?
N2 C8 C9 C10 . . . . 0.0(4) ?
C8 C9 C10 C11 . . . . -0.5(4) ?
C8 C9 C10 C13 . . . . 179.1(2) ?
C9 C10 C11 C12 . . . . 0.5(4) ?
C13 C10 C11 C12 . . . . -179.0(3) ?
C10 C11 C12 N2 . . . . -0.1(4) ?
C8 N2 C12 C11 . . . . -0.3(4) ?

loop_
_cod_related_entry_id
_cod_related_entry_database
_cod_related_entry_code
1 ChemSpider 30656408
